data_2238381
loop_
_publ_author_name
'Devarajegowda, H. C.'
'Palakshamurthy, B. S.'
'Harishkumar, H. N.'
'Suchetan, P. A.'
'Sreenivasa, S.'

_publ_section_title
;
 4-[4-(Heptyloxy)benzoyloxy]phenyl
 2-oxo-7-trifluoromethyl-2<i>H</i>-chromene-3-carboxylate
;
_journal_issue 8
_journal_name_full 'Acta Crystallographica Section E'
_journal_page_first o1355
_journal_page_last o1356
_journal_paper_doi 10.1107/S1600536813020679
_journal_volume 69
_journal_year 2013
_chemical_formula_iupac 'C31 H27 F3 O7'
_chemical_formula_moiety 'C31 H27 F3 O7'
_chemical_formula_sum 'C31 H27 F3 O7'
_chemical_formula_weight 568.53
_chemical_melting_point 434
_chemical_name_systematic
;
4-[4-(Heptyloxy)benzoyloxy]phenyl
2-oxo-7-trifluoromethyl-2<i>H</i>-chromene-3-carboxylate
;
_space_group_IT_number 2
_symmetry_cell_setting triclinic
_symmetry_space_group_name_Hall '-P 1'
_symmetry_space_group_name_H-M 'P -1'
_atom_sites_solution_hydrogens geom
_atom_sites_solution_primary direct
_atom_sites_solution_secondary difmap
_audit_creation_method SHELXL-97
_cell_angle_alpha 68.940(12)
_cell_angle_beta 88.914(6)
_cell_angle_gamma 88.486(7)
_cell_formula_units_Z 2
_cell_length_a 5.6810(3)
_cell_length_b 16.036(2)
_cell_length_c 16.2954(18)
_cell_measurement_reflns_used 2837
_cell_measurement_temperature 296(2)
_cell_measurement_theta_max 25
_cell_measurement_theta_min 2.5
_cell_volume 1384.8(3)
_computing_cell_refinement 'APEX2 and SAINT-Plus (Bruker, 2009)'
_computing_data_collection 'APEX2 (Bruker, 2009)'
_computing_data_reduction 'SAINT-Plus and XPREP (Bruker, 2009)'
_computing_molecular_graphics 'Mercury (Macrae <i>et al.</i>, 2008)'
_computing_publication_material 'SHELXL97 (Sheldrick, 2008)'
_computing_structure_refinement 'SHELXL97 (Sheldrick, 2008)'
_computing_structure_solution 'SHELXS97 (Sheldrick, 2008)'
_diffrn_ambient_temperature 296(2)
_diffrn_detector_area_resol_mean 1.03
_diffrn_measured_fraction_theta_full 0.999
_diffrn_measured_fraction_theta_max 0.999
_diffrn_measurement_device_type 'Bruker APEXII CCD area-detector'
_diffrn_measurement_method 'phi and \w scans'
_diffrn_radiation_monochromator graphite
_diffrn_radiation_source 'fine-focus sealed tube'
_diffrn_radiation_type MoK\a
_diffrn_radiation_wavelength 0.71073
_diffrn_reflns_av_R_equivalents 0.0793
_diffrn_reflns_av_sigmaI/netI 0.0905
_diffrn_reflns_limit_h_max 6
_diffrn_reflns_limit_h_min -6
_diffrn_reflns_limit_k_max 18
_diffrn_reflns_limit_k_min -19
_diffrn_reflns_limit_l_max 17
_diffrn_reflns_limit_l_min -19
_diffrn_reflns_number 8822
_diffrn_reflns_theta_full 25.00
_diffrn_reflns_theta_max 25.00
_diffrn_reflns_theta_min 2.53
_diffrn_standards_decay_% 1.2
_diffrn_standards_interval_count 21
_diffrn_standards_interval_time 21
_diffrn_standards_number 339
_exptl_absorpt_coefficient_mu 0.109
_exptl_absorpt_correction_T_max 0.9806
_exptl_absorpt_correction_T_min 0.9659
_exptl_absorpt_correction_type multi-scan
_exptl_absorpt_process_details '(SADABS; Sheldrick, 2007)'
_exptl_crystal_colour colourless
_exptl_crystal_density_diffrn 1.363
_exptl_crystal_density_method 'not measured'
_exptl_crystal_description Block
_exptl_crystal_F_000 592
_exptl_crystal_size_max 0.32
_exptl_crystal_size_mid 0.24
_exptl_crystal_size_min 0.18
_refine_diff_density_max 0.397
_refine_diff_density_min -0.421
_refine_ls_extinction_method none
_refine_ls_goodness_of_fit_ref 0.993
_refine_ls_hydrogen_treatment constr
_refine_ls_matrix_type full
_refine_ls_number_constraints 0
_refine_ls_number_parameters 399
_refine_ls_number_reflns 4876
_refine_ls_number_restraints 0
_refine_ls_restrained_S_all 0.993
_refine_ls_R_factor_all 0.1429
_refine_ls_R_factor_gt 0.1044
_refine_ls_shift/su_max 0.000
_refine_ls_shift/su_mean 0.000
_refine_ls_structure_factor_coef Fsqd
_refine_ls_weighting_details 'calc w=1/[\s^2^(Fo^2^)+(0.1918P)^2^+0.0000P] where P=(Fo^2^+2Fc^2^)/3'
_refine_ls_weighting_scheme calc
_refine_ls_wR_factor_gt 0.2655
_refine_ls_wR_factor_ref 0.3162
_reflns_number_gt 2837
_reflns_number_total 4876
_reflns_threshold_expression I>2sigma(I)
_cod_data_source_file kj2229.cif
_cod_data_source_block I
_cod_database_code 2238381
_cod_database_fobs_code 2238381

loop_
_symmetry_equiv_pos_as_xyz
'x, y, z'
'-x, -y, -z'

loop_
_atom_site_type_symbol
_atom_site_label
_atom_site_fract_x
_atom_site_fract_y
_atom_site_fract_z
_atom_site_U_iso_or_equiv
_atom_site_adp_type
_atom_site_calc_flag
_atom_site_refinement_flags
_atom_site_occupancy
_atom_site_symmetry_multiplicity
_atom_site_disorder_assembly
_atom_site_disorder_group
C C1 0.5018(9) 1.1195(3) 0.0428(3) 0.0728(13) Uani d . 1 1 . .
C C2 0.4321(7) 1.0781(3) 0.1360(3) 0.0538(10) Uani d . 1 1 A .
C C3 0.2160(7) 1.1040(3) 0.1631(3) 0.0580(10) Uani d . 1 1 . .
H H3 0.1172 1.1448 0.1225 0.070 Uiso calc R 1 1 A .
C C4 0.1518(6) 1.0687(2) 0.2499(3) 0.0519(10) Uani d . 1 1 A .
H H4 0.0076 1.0854 0.2679 0.062 Uiso calc R 1 1 . .
C C5 0.2991(6) 1.0080(2) 0.3119(3) 0.0459(9) Uani d . 1 1 . .
C C6 0.5150(6) 0.9843(2) 0.2825(3) 0.0470(9) Uani d . 1 1 A .
C C7 0.5806(7) 1.0184(3) 0.1946(3) 0.0566(10) Uani d . 1 1 . .
H H7 0.7228 1.0009 0.1758 0.068 Uiso calc R 1 1 A .
C C8 0.2469(6) 0.9689(2) 0.4027(2) 0.0450(9) Uani d . 1 1 A .
H H8 0.1043 0.9838 0.4234 0.054 Uiso calc R 1 1 . .
C C9 0.3928(5) 0.9114(2) 0.4601(2) 0.0442(8) Uani d . 1 1 . .
C C10 0.6252(6) 0.8895(2) 0.4300(3) 0.0485(9) Uani d . 1 1 A .
C C11 0.3301(6) 0.8718(2) 0.5537(2) 0.0446(8) Uani d . 1 1 A .
C C12 0.3494(6) 0.7435(2) 0.6811(3) 0.0465(9) Uani d . 1 1 A .
C C13 0.1534(7) 0.6919(3) 0.7119(3) 0.0547(10) Uani d . 1 1 . .
H H13 0.0419 0.6868 0.6730 0.066 Uiso calc R 1 1 . .
C C14 0.1256(6) 0.6483(3) 0.8005(3) 0.0551(10) Uani d . 1 1 . .
H H14 -0.0056 0.6133 0.8222 0.066 Uiso calc R 1 1 . .
C C15 0.2911(6) 0.6561(2) 0.8575(3) 0.0506(9) Uani d . 1 1 . .
C C16 0.4882(7) 0.7071(3) 0.8258(3) 0.0566(10) Uani d . 1 1 . .
H H16 0.6005 0.7120 0.8645 0.068 Uiso calc R 1 1 . .
C C17 0.5167(6) 0.7501(3) 0.7371(3) 0.0591(11) Uani d . 1 1 . .
H H17 0.6499 0.7838 0.7151 0.071 Uiso calc R 1 1 . .
C C18 0.0998(6) 0.6353(3) 0.9943(3) 0.0527(10) Uani d . 1 1 . .
C C19 0.1256(6) 0.5916(2) 1.0887(3) 0.0481(9) Uani d . 1 1 . .
C C20 -0.0520(6) 0.6051(3) 1.1441(3) 0.0552(10) Uani d . 1 1 . .
H H20 -0.1829 0.6408 1.1195 0.066 Uiso calc R 1 1 . .
C C21 -0.0360(6) 0.5673(3) 1.2323(3) 0.0579(10) Uani d . 1 1 . .
H H21 -0.1572 0.5764 1.2676 0.069 Uiso calc R 1 1 . .
C C22 0.1589(6) 0.5149(2) 1.2712(3) 0.0482(9) Uani d . 1 1 . .
C C23 0.3373(6) 0.5008(2) 1.2179(3) 0.0521(9) Uani d . 1 1 . .
H H23 0.4680 0.4652 1.2430 0.062 Uiso calc R 1 1 . .
C C24 0.3204(6) 0.5393(2) 1.1281(2) 0.0491(9) Uani d . 1 1 . .
H H24 0.4419 0.5303 1.0930 0.059 Uiso calc R 1 1 . .
C C25 0.3583(7) 0.4275(3) 1.4026(3) 0.0586(10) Uani d . 1 1 . .
H H25A 0.4969 0.4643 1.3873 0.070 Uiso calc R 1 1 . .
H H25B 0.3840 0.3777 1.3827 0.070 Uiso calc R 1 1 . .
C C26 0.3225(7) 0.3932(3) 1.4994(3) 0.0633(11) Uani d . 1 1 . .
H H26A 0.1929 0.3520 1.5147 0.076 Uiso calc R 1 1 . .
H H26B 0.2803 0.4427 1.5181 0.076 Uiso calc R 1 1 . .
C C27 0.5406(8) 0.3461(3) 1.5475(3) 0.0638(11) Uani d . 1 1 . .
H H27A 0.5867 0.2993 1.5254 0.077 Uiso calc R 1 1 . .
H H27B 0.6671 0.3886 1.5333 0.077 Uiso calc R 1 1 . .
C C28 0.5177(7) 0.3050(3) 1.6459(3) 0.0624(11) Uani d . 1 1 . .
H H28A 0.3880 0.2639 1.6609 0.075 Uiso calc R 1 1 . .
H H28B 0.4810 0.3517 1.6691 0.075 Uiso calc R 1 1 . .
C C29 0.7420(8) 0.2550(3) 1.6890(3) 0.0666(12) Uani d . 1 1 . .
H H29A 0.7791 0.2093 1.6645 0.080 Uiso calc R 1 1 . .
H H29B 0.8705 0.2966 1.6736 0.080 Uiso calc R 1 1 . .
C C30 0.7303(8) 0.2118(3) 1.7865(3) 0.0759(14) Uani d . 1 1 . .
H H30A 0.5981 0.1719 1.8024 0.091 Uiso calc R 1 1 . .
H H30B 0.7017 0.2576 1.8116 0.091 Uiso calc R 1 1 . .
C C31 0.9507(10) 0.1598(5) 1.8258(4) 0.108(2) Uani d . 1 1 . .
H H31A 0.9800 0.1141 1.8014 0.162 Uiso calc R 1 1 . .
H H31B 0.9312 0.1327 1.8884 0.162 Uiso calc R 1 1 . .
H H31C 1.0814 0.1994 1.8125 0.162 Uiso calc R 1 1 . .
O O1 0.6675(4) 0.92522(17) 0.34057(18) 0.0549(7) Uani d . 1 1 . .
O O2 0.7777(5) 0.8451(2) 0.4762(2) 0.0744(10) Uani d . 1 1 . .
O O3 0.2319(5) 0.91399(18) 0.5935(2) 0.0646(8) Uani d . 1 1 . .
O O6 -0.0516(5) 0.6888(2) 0.9571(2) 0.0797(10) Uani d . 1 1 . .
F F1 0.656(4) 1.0696(9) 0.0209(8) 0.130(5) Uani d P 0.62(3) 1 A 2
F F2 0.600(4) 1.1943(10) 0.0239(8) 0.120(5) Uani d P 0.62(3) 1 A 2
F F3 0.346(2) 1.1281(18) -0.0147(10) 0.139(7) Uani d P 0.62(3) 1 A 2
F F1A 0.364(7) 1.091(2) -0.0042(18) 0.149(11) Uani d P 0.38(3) 1 A 1
F F2A 0.731(3) 1.100(2) 0.0245(10) 0.143(11) Uani d P 0.38(3) 1 A 1
F F3A 0.471(6) 1.2076(13) 0.0083(16) 0.140(10) Uani d P 0.38(3) 1 A 1
O O4 0.3862(5) 0.78518(16) 0.59002(17) 0.0557(7) Uani d . 1 1 . .
O O7 0.1577(5) 0.47897(19) 1.35995(19) 0.0611(8) Uani d . 1 1 . .
O O5 0.2751(4) 0.61051(18) 0.94774(17) 0.0576(7) Uani d . 1 1 . .

loop_
_atom_site_aniso_label
_atom_site_aniso_U_11
_atom_site_aniso_U_22
_atom_site_aniso_U_33
_atom_site_aniso_U_12
_atom_site_aniso_U_13
_atom_site_aniso_U_23
C1 0.088(3) 0.074(3) 0.056(3) -0.002(3) 0.008(3) -0.023(2)
C2 0.063(2) 0.059(2) 0.038(2) -0.0074(18) 0.0065(17) -0.0160(18)
C3 0.057(2) 0.058(2) 0.051(3) -0.0010(18) -0.0035(18) -0.0096(19)
C4 0.0464(19) 0.052(2) 0.051(2) 0.0005(16) 0.0053(16) -0.0110(17)
C5 0.0412(17) 0.0395(18) 0.054(2) -0.0005(14) 0.0032(15) -0.0130(16)
C6 0.0469(19) 0.0453(18) 0.047(2) 0.0002(15) 0.0064(16) -0.0154(17)
C7 0.052(2) 0.061(2) 0.056(3) -0.0052(18) 0.0122(18) -0.021(2)
C8 0.0376(17) 0.0443(18) 0.050(2) 0.0004(14) 0.0087(15) -0.0137(17)
C9 0.0366(17) 0.0465(19) 0.049(2) 0.0017(14) 0.0058(15) -0.0177(16)
C10 0.0400(18) 0.0465(19) 0.051(2) 0.0026(15) 0.0101(16) -0.0080(16)
C11 0.0453(18) 0.0428(18) 0.045(2) 0.0025(14) 0.0046(15) -0.0157(16)
C12 0.052(2) 0.0383(17) 0.047(2) 0.0065(15) 0.0048(16) -0.0134(16)
C13 0.056(2) 0.057(2) 0.048(2) -0.0072(17) -0.0036(17) -0.0152(18)
C14 0.051(2) 0.061(2) 0.047(2) -0.0108(17) 0.0033(17) -0.0123(18)
C15 0.052(2) 0.049(2) 0.041(2) 0.0089(16) 0.0031(16) -0.0065(16)
C16 0.050(2) 0.063(2) 0.055(3) 0.0000(17) -0.0044(17) -0.0198(19)
C17 0.053(2) 0.052(2) 0.069(3) -0.0066(17) 0.0071(19) -0.018(2)
C18 0.050(2) 0.056(2) 0.048(2) 0.0028(17) 0.0021(17) -0.0138(18)
C19 0.0479(19) 0.0474(19) 0.043(2) 0.0010(15) 0.0024(16) -0.0100(16)
C20 0.0459(19) 0.062(2) 0.053(2) 0.0130(17) -0.0005(17) -0.0158(19)
C21 0.050(2) 0.071(2) 0.050(2) 0.0088(18) 0.0098(17) -0.020(2)
C22 0.0475(19) 0.0475(19) 0.046(2) -0.0013(15) 0.0033(16) -0.0129(16)
C23 0.0414(18) 0.055(2) 0.055(3) 0.0092(15) -0.0008(16) -0.0157(18)
C24 0.0448(18) 0.058(2) 0.041(2) 0.0042(15) 0.0044(15) -0.0146(17)
C25 0.062(2) 0.064(2) 0.049(3) 0.0108(18) 0.0024(18) -0.0188(19)
C26 0.073(3) 0.069(3) 0.045(3) 0.003(2) 0.004(2) -0.017(2)
C27 0.072(3) 0.062(2) 0.056(3) 0.007(2) 0.000(2) -0.021(2)
C28 0.074(3) 0.066(2) 0.044(2) 0.008(2) 0.002(2) -0.0174(19)
C29 0.077(3) 0.068(3) 0.052(3) 0.010(2) 0.000(2) -0.021(2)
C30 0.076(3) 0.084(3) 0.056(3) 0.006(2) -0.003(2) -0.013(2)
C31 0.088(3) 0.150(5) 0.066(4) 0.036(3) -0.003(3) -0.017(4)
O1 0.0460(13) 0.0605(16) 0.0526(17) 0.0086(11) 0.0122(12) -0.0149(13)
O2 0.0458(15) 0.082(2) 0.072(2) 0.0167(14) 0.0041(14) -0.0008(17)
O3 0.0740(18) 0.0595(16) 0.0583(19) 0.0182(13) 0.0114(14) -0.0206(14)
O6 0.0733(19) 0.097(2) 0.059(2) 0.0362(17) -0.0088(15) -0.0179(17)
F1 0.161(12) 0.120(7) 0.103(7) 0.017(7) 0.066(7) -0.040(5)
F2 0.191(13) 0.085(7) 0.077(5) -0.064(8) 0.047(7) -0.018(5)
F3 0.124(7) 0.211(18) 0.049(4) -0.048(8) -0.016(4) -0.002(8)
F1A 0.26(3) 0.142(16) 0.059(12) -0.055(13) 0.000(11) -0.048(12)
F2A 0.077(7) 0.23(3) 0.047(6) 0.004(10) 0.025(5) 0.041(10)
F3A 0.194(19) 0.086(8) 0.089(10) 0.059(13) 0.059(12) 0.026(7)
O4 0.0720(17) 0.0430(14) 0.0482(17) 0.0063(12) 0.0114(13) -0.0126(12)
O7 0.0623(16) 0.0725(18) 0.0451(17) 0.0126(13) 0.0021(12) -0.0179(14)
O5 0.0637(16) 0.0617(16) 0.0388(15) 0.0136(12) 0.0025(12) -0.0089(12)

loop_
_atom_type_symbol
_atom_type_description
_atom_type_scat_dispersion_real
_atom_type_scat_dispersion_imag
_atom_type_scat_source
C C 0.0033 0.0016 'International Tables Vol C Tables 4.2.6.8 and 6.1.1.4'
H H 0.0000 0.0000 'International Tables Vol C Tables 4.2.6.8 and 6.1.1.4'
O O 0.0106 0.0060 'International Tables Vol C Tables 4.2.6.8 and 6.1.1.4'
F F 0.0171 0.0103 'International Tables Vol C Tables 4.2.6.8 and 6.1.1.4'

loop_
_geom_angle_atom_site_label_1
_geom_angle_atom_site_label_2
_geom_angle_atom_site_label_3
_geom_angle_site_symmetry_1
_geom_angle_site_symmetry_3
_geom_angle
F2 C1 F3 . . 107.6(10)
F2 C1 F1 . . 104.7(8)
F3 C1 F1 . . 100.0(12)
F2 C1 F1A . . 130.1(13)
F1 C1 F1A . . 82.3(17)
F3 C1 F3A . . 77.9(13)
F1 C1 F3A . . 128.4(10)
F1A C1 F3A . . 103.1(17)
F2 C1 F2A . . 77.5(10)
F3 C1 F2A . . 118.2(12)
F1A C1 F2A . . 107.4(19)
F3A C1 F2A . . 107.3(12)
F2 C1 C2 . . 114.1(6)
F3 C1 C2 . . 117.8(8)
F1 C1 C2 . . 111.0(6)
F1A C1 C2 . . 108.6(14)
F3A C1 C2 . . 115.2(10)
F2A C1 C2 . . 114.4(7)
C7 C2 C3 . . 121.3(4)
C7 C2 C1 . . 120.2(4)
C3 C2 C1 . . 118.4(4)
C4 C3 C2 . . 119.3(3)
C4 C3 H3 . . 120.3
C2 C3 H3 . . 120.3
C3 C4 C5 . . 121.1(4)
C3 C4 H4 . . 119.4
C5 C4 H4 . . 119.4
C4 C5 C6 . . 118.0(4)
C4 C5 C8 . . 124.7(3)
C6 C5 C8 . . 117.3(3)
O1 C6 C7 . . 117.9(3)
O1 C6 C5 . . 120.6(3)
C7 C6 C5 . . 121.5(3)
C2 C7 C6 . . 118.7(4)
C2 C7 H7 . . 120.7
C6 C7 H7 . . 120.7
C9 C8 C5 . . 123.0(3)
C9 C8 H8 . . 118.5
C5 C8 H8 . . 118.5
C8 C9 C11 . . 121.1(3)
C8 C9 C10 . . 119.8(3)
C11 C9 C10 . . 119.1(3)
O2 C10 O1 . . 118.2(3)
O2 C10 C9 . . 125.7(4)
O1 C10 C9 . . 116.0(3)
O3 C11 O4 . . 123.4(4)
O3 C11 C9 . . 122.8(3)
O4 C11 C9 . . 113.7(3)
C17 C12 C13 . . 121.2(4)
C17 C12 O4 . . 119.0(3)
C13 C12 O4 . . 119.7(3)
C14 C13 C12 . . 119.1(3)
C14 C13 H13 . . 120.5
C12 C13 H13 . . 120.5
C13 C14 C15 . . 120.1(3)
C13 C14 H14 . . 120.0
C15 C14 H14 . . 120.0
C14 C15 C16 . . 120.4(4)
C14 C15 O5 . 1 122.2(3)
C16 C15 O5 . 1 117.3(3)
C14 C15 O5 . . 122.2(3)
C16 C15 O5 . . 117.3(3)
C17 C16 C15 . . 119.5(4)
C17 C16 H16 . . 120.3
C15 C16 H16 . . 120.3
C12 C17 C16 . . 119.8(3)
C12 C17 H17 . . 120.1
C16 C17 H17 . . 120.1
O6 C18 O5 . 1 121.0(4)
O6 C18 O5 . . 121.0(4)
O6 C18 C19 . . 126.5(4)
O5 C18 C19 1 . 112.5(3)
O5 C18 C19 . . 112.5(3)
C24 C19 C20 . . 117.6(4)
C24 C19 C18 . . 123.9(4)
C20 C19 C18 . . 118.5(3)
C21 C20 C19 . . 121.2(3)
C21 C20 H20 . . 119.4
C19 C20 H20 . . 119.4
C20 C21 C22 . . 120.9(4)
C20 C21 H21 . . 119.6
C22 C21 H21 . . 119.6
O7 C22 C23 . . 124.3(3)
O7 C22 C21 . . 116.5(3)
C23 C22 C21 . . 119.1(4)
C24 C23 C22 . . 119.9(3)
C24 C23 H23 . . 120.1
C22 C23 H23 . . 120.1
C23 C24 C19 . . 121.4(4)
C23 C24 H24 . . 119.3
C19 C24 H24 . . 119.3
O7 C25 C26 . . 110.2(3)
O7 C25 H25A . . 109.6
C26 C25 H25A . . 109.6
O7 C25 H25B . . 109.6
C26 C25 H25B . . 109.6
H25A C25 H25B . . 108.1
C25 C26 C27 . . 111.9(4)
C25 C26 H26A . . 109.2
C27 C26 H26A . . 109.2
C25 C26 H26B . . 109.2
C27 C26 H26B . . 109.2
H26A C26 H26B . . 107.9
C28 C27 C26 . . 115.8(4)
C28 C27 H27A . . 108.3
C26 C27 H27A . . 108.3
C28 C27 H27B . . 108.3
C26 C27 H27B . . 108.3
H27A C27 H27B . . 107.4
C27 C28 C29 . . 112.5(4)
C27 C28 H28A . . 109.1
C29 C28 H28A . . 109.1
C27 C28 H28B . . 109.1
C29 C28 H28B . . 109.1
H28A C28 H28B . . 107.8
C30 C29 C28 . . 115.2(4)
C30 C29 H29A . . 108.5
C28 C29 H29A . . 108.5
C30 C29 H29B . . 108.5
C28 C29 H29B . . 108.5
H29A C29 H29B . . 107.5
C29 C30 C31 . . 113.4(5)
C29 C30 H30A . . 108.9
C31 C30 H30A . . 108.9
C29 C30 H30B . . 108.9
C31 C30 H30B . . 108.9
H30A C30 H30B . . 107.7
C30 C31 H31A . . 109.5
C30 C31 H31B . . 109.5
H31A C31 H31B . . 109.5
C30 C31 H31C . . 109.5
H31A C31 H31C . . 109.5
H31B C31 H31C . . 109.5
C6 O1 C10 . . 123.1(3)
C11 O4 C12 . . 117.5(3)
C22 O7 C25 . . 118.3(3)
C18 O5 C15 . . 118.6(3)

loop_
_geom_bond_atom_site_label_1
_geom_bond_atom_site_label_2
_geom_bond_site_symmetry_2
_geom_bond_distance
C1 F2 . 1.268(9)
C1 F3 . 1.268(14)
C1 F1 . 1.302(12)
C1 F1A . 1.31(3)
C1 F3A . 1.328(17)
C1 F2A . 1.379(18)
C1 C2 . 1.473(6)
C2 C7 . 1.368(5)
C2 C3 . 1.399(6)
C3 C4 . 1.367(6)
C3 H3 . 0.9300
C4 C5 . 1.397(5)
C4 H4 . 0.9300
C5 C6 . 1.401(5)
C5 C8 . 1.412(5)
C6 O1 . 1.373(4)
C6 C7 . 1.385(5)
C7 H7 . 0.9300
C8 C9 . 1.334(5)
C8 H8 . 0.9300
C9 C11 . 1.467(5)
C9 C10 . 1.477(5)
C10 O2 . 1.197(4)
C10 O1 . 1.379(5)
C11 O3 . 1.212(5)
C11 O4 . 1.332(4)
C12 C17 . 1.362(5)
C12 C13 . 1.381(5)
C12 O4 . 1.405(4)
C13 C14 . 1.368(5)
C13 H13 . 0.9300
C14 C15 . 1.372(5)
C14 H14 . 0.9300
C15 C16 . 1.383(5)
C15 O5 1 1.390(4)
C15 O5 . 1.390(4)
C16 C17 . 1.368(6)
C16 H16 . 0.9300
C17 H17 . 0.9300
C18 O6 . 1.204(4)
C18 O5 1 1.376(5)
C18 O5 . 1.376(5)
C18 C19 . 1.451(5)
C19 C24 . 1.390(5)
C19 C20 . 1.405(6)
C20 C21 . 1.349(5)
C20 H20 . 0.9300
C21 C22 . 1.389(5)
C21 H21 . 0.9300
C22 O7 . 1.351(5)
C22 C23 . 1.389(6)
C23 C24 . 1.373(5)
C23 H23 . 0.9300
C24 H24 . 0.9300
C25 O7 . 1.425(4)
C25 C26 . 1.484(5)
C25 H25A . 0.9700
C25 H25B . 0.9700
C26 C27 . 1.512(6)
C26 H26A . 0.9700
C26 H26B . 0.9700
C27 C28 . 1.503(6)
C27 H27A . 0.9700
C27 H27B . 0.9700
C28 C29 . 1.528(6)
C28 H28A . 0.9700
C28 H28B . 0.9700
C29 C30 . 1.488(6)
C29 H29A . 0.9700
C29 H29B . 0.9700
C30 C31 . 1.505(7)
C30 H30A . 0.9700
C30 H30B . 0.9700
C31 H31A . 0.9600
C31 H31B . 0.9600
C31 H31C . 0.9600

loop_
_geom_hbond_atom_site_label_D
_geom_hbond_atom_site_label_H
_geom_hbond_atom_site_label_A
_geom_hbond_site_symmetry_A
_geom_hbond_distance_DH
_geom_hbond_distance_HA
_geom_hbond_distance_DA
_geom_hbond_angle_DHA
C3 H3 O6 2_576 0.93 2.53 3.313(5) 141.6
C8 H8 O3 2_576 0.93 2.44 3.277(4) 150.2
C16 H16 O6 1_655 0.93 2.45 3.350(5) 163.4
C24 H24 O5 1 0.93 2.45 2.759(5) 99.6
C14 H14 Cg2 2_765 0.93 2.81 3.517(5) 133
C23 H23 Cg1 2_665 0.93 2.94 3.650(5) 134

loop_
_geom_torsion_atom_site_label_1
_geom_torsion_atom_site_label_2
_geom_torsion_atom_site_label_3
_geom_torsion_atom_site_label_4
_geom_torsion_site_symmetry_1
_geom_torsion_site_symmetry_4
_geom_torsion
F2 C1 C2 C7 . . -93.5(14)
F3 C1 C2 C7 . . 139.0(15)
F1 C1 C2 C7 . . 24.5(13)
F1A C1 C2 C7 . . 113(2)
F3A C1 C2 C7 . . -132(2)
F2A C1 C2 C7 . . -6.8(19)
F2 C1 C2 C3 . . 84.1(14)
F3 C1 C2 C3 . . -43.4(16)
F1 C1 C2 C3 . . -157.9(12)
F1A C1 C2 C3 . . -69(2)
F3A C1 C2 C3 . . 46(2)
F2A C1 C2 C3 . . 170.8(19)
C7 C2 C3 C4 . . -0.2(6)
C1 C2 C3 C4 . . -177.7(4)
C2 C3 C4 C5 . . 0.6(6)
C3 C4 C5 C6 . . 0.0(5)
C3 C4 C5 C8 . . 179.7(3)
C4 C5 C6 O1 . . 179.7(3)
C8 C5 C6 O1 . . 0.0(5)
C4 C5 C6 C7 . . -1.1(5)
C8 C5 C6 C7 . . 179.2(3)
C3 C2 C7 C6 . . -0.9(6)
C1 C2 C7 C6 . . 176.6(4)
O1 C6 C7 C2 . . -179.3(3)
C5 C6 C7 C2 . . 1.6(6)
C4 C5 C8 C9 . . -179.7(3)
C6 C5 C8 C9 . . 0.0(5)
C5 C8 C9 C11 . . -179.5(3)
C5 C8 C9 C10 . . 2.8(5)
C8 C9 C10 O2 . . 173.4(4)
C11 C9 C10 O2 . . -4.3(6)
C8 C9 C10 O1 . . -5.6(5)
C11 C9 C10 O1 . . 176.7(3)
C8 C9 C11 O3 . . -40.1(5)
C10 C9 C11 O3 . . 137.6(4)
C8 C9 C11 O4 . . 138.4(3)
C10 C9 C11 O4 . . -43.9(4)
C17 C12 C13 C14 . . 1.4(6)
O4 C12 C13 C14 . . 176.9(3)
C12 C13 C14 C15 . . 0.0(6)
C13 C14 C15 C16 . . -0.8(6)
C13 C14 C15 O5 . 1 -177.5(4)
C13 C14 C15 O5 . . -177.5(4)
C14 C15 C16 C17 . . 0.4(6)
O5 C15 C16 C17 1 . 177.2(3)
O5 C15 C16 C17 . . 177.2(3)
C13 C12 C17 C16 . . -1.9(6)
O4 C12 C17 C16 . . -177.4(3)
C15 C16 C17 C12 . . 1.0(6)
O6 C18 C19 C24 . . -171.3(4)
O5 C18 C19 C24 1 . 7.5(5)
O5 C18 C19 C24 . . 7.5(5)
O6 C18 C19 C20 . . 6.4(6)
O5 C18 C19 C20 1 . -174.8(3)
O5 C18 C19 C20 . . -174.8(3)
C24 C19 C20 C21 . . -1.3(6)
C18 C19 C20 C21 . . -179.1(3)
C19 C20 C21 C22 . . 1.1(6)
C20 C21 C22 O7 . . -179.2(3)
C20 C21 C22 C23 . . -0.9(6)
O7 C22 C23 C24 . . 179.1(3)
C21 C22 C23 C24 . . 0.8(6)
C22 C23 C24 C19 . . -1.1(6)
C20 C19 C24 C23 . . 1.3(5)
C18 C19 C24 C23 . . 178.9(3)
O7 C25 C26 C27 . . -174.3(3)
C25 C26 C27 C28 . . -177.1(3)
C26 C27 C28 C29 . . 177.3(4)
C27 C28 C29 C30 . . -179.4(4)
C28 C29 C30 C31 . . 177.3(5)
C7 C6 O1 C10 . . 177.5(3)
C5 C6 O1 C10 . . -3.3(5)
O2 C10 O1 C6 . . -173.3(3)
C9 C10 O1 C6 . . 5.9(5)
O3 C11 O4 C12 . . -6.4(5)
C9 C11 O4 C12 . . 175.1(3)
C17 C12 O4 C11 . . -83.4(4)
C13 C12 O4 C11 . . 101.0(4)
C23 C22 O7 C25 . . 4.0(5)
C21 C22 O7 C25 . . -177.7(3)
C26 C25 O7 C22 . . -179.4(3)
O6 C18 O5 O5 . 1 0.0(10)
C19 C18 O5 O5 . 1 0.0(9)
O6 C18 O5 C15 . . 7.6(6)
O5 C18 O5 C15 1 . 0E1(10)
C19 C18 O5 C15 . . -171.3(3)
C16 C15 O5 O5 . 1 0.0(8)
C14 C15 O5 C18 . . -69.4(5)
C16 C15 O5 C18 . . 113.8(4)
O5 C15 O5 C18 1 . 0E1(10)
